data_4078765
loop_
_publ_author_name
'Zell, Thomas'
'Fischer, Peter'
'Schmidt, David'
'Radius, Udo'

_publ_section_title
;
 C--Br Activation of Aryl Bromides at Ni0(NHC)2: Stoichiometric Reactions,
 Catalytic Application in Suzuki--Miyaura Cross-Coupling, and Catalyst
 Degradation
;
_journal_issue 14
_journal_name_full Organometallics
_journal_page_first 5065
_journal_paper_doi 10.1021/om300399j
_journal_volume 31
_journal_year 2012
_chemical_formula_sum 'C30 H42 Br4 N4 Ni'
_chemical_formula_weight 837.02
_chemical_name_systematic
; 
 ? 
;
_space_group_IT_number 14
_symmetry_cell_setting monoclinic
_symmetry_space_group_name_Hall '-P 2ybc'
_symmetry_space_group_name_H-M 'P 1 21/c 1'
_atom_sites_solution_hydrogens geom
_atom_sites_solution_primary direct
_atom_sites_solution_secondary difmap
_cell_angle_alpha 90.00
_cell_angle_beta 106.39(3)
_cell_angle_gamma 90.00
_cell_formula_units_Z 8
_cell_length_a 21.236(4)
_cell_length_b 20.872(4)
_cell_length_c 16.673(3)
_cell_measurement_reflns_used 2000
_cell_measurement_temperature 203(2)
_cell_measurement_theta_max 26.92
_cell_measurement_theta_min 1.00
_cell_volume 7090(3)
_computing_cell_refinement 'STOE X-AREA'
_computing_data_collection 'STOE X-AREA'
_computing_data_reduction 'STOE X-RED'
_computing_structure_refinement 'SHELXL-97 (Sheldrick, 1997)'
_computing_structure_solution 'SHELXS-97 (Sheldrick, 1990)'
_diffrn_ambient_temperature 200(2)
_diffrn_measured_fraction_theta_full 0.940
_diffrn_measured_fraction_theta_max 0.940
_diffrn_measurement_device_type 'STOE IPDS 2'
_diffrn_measurement_method 'area detector'
_diffrn_radiation_monochromator graphite
_diffrn_radiation_source 'fine-focus sealed tube'
_diffrn_radiation_type MoK\a
_diffrn_radiation_wavelength 0.71073
_diffrn_reflns_av_R_equivalents 0.0809
_diffrn_reflns_av_sigmaI/netI 0.0554
_diffrn_reflns_limit_h_max 26
_diffrn_reflns_limit_h_min -26
_diffrn_reflns_limit_k_max 26
_diffrn_reflns_limit_k_min -26
_diffrn_reflns_limit_l_max 21
_diffrn_reflns_limit_l_min -21
_diffrn_reflns_number 54141
_diffrn_reflns_theta_full 26.72
_diffrn_reflns_theta_max 26.72
_diffrn_reflns_theta_min 1.40
_exptl_absorpt_coefficient_mu 5.080
_exptl_absorpt_correction_T_max 0.650
_exptl_absorpt_correction_T_min 0.430
_exptl_absorpt_correction_type numerical
_exptl_crystal_colour blue
_exptl_crystal_density_diffrn 1.568
_exptl_crystal_density_method 'not measured'
_exptl_crystal_description block
_exptl_crystal_F_000 3344
_exptl_crystal_size_max 0.25
_exptl_crystal_size_mid 0.20
_exptl_crystal_size_min 0.15
_refine_diff_density_max 3.232
_refine_diff_density_min -1.480
_refine_diff_density_rms 0.183
_refine_ls_extinction_method none
_refine_ls_goodness_of_fit_ref 1.068
_refine_ls_hydrogen_treatment constr
_refine_ls_matrix_type full
_refine_ls_number_parameters 719
_refine_ls_number_reflns 14115
_refine_ls_number_restraints 0
_refine_ls_restrained_S_all 1.068
_refine_ls_R_factor_all 0.1020
_refine_ls_R_factor_gt 0.0816
_refine_ls_shift/su_max 0.001
_refine_ls_shift/su_mean 0.000
_refine_ls_structure_factor_coef Fsqd
_refine_ls_weighting_details 'calc w=1/[\s^2^(Fo^2^)+(0.1336P)^2^+21.3082P] where P=(Fo^2^+2Fc^2^)/3'
_refine_ls_weighting_scheme calc
_refine_ls_wR_factor_gt 0.2208
_refine_ls_wR_factor_ref 0.2370
_reflns_number_gt 10779
_reflns_number_total 14115
_reflns_threshold_expression >2sigma(I)
_cod_data_source_file om300399j_si_001.cif
_cod_data_source_block compound11
_cod_original_cell_volume 7090(2)
_cod_original_sg_symbol_H-M P2(1)/c
_cod_database_code 4078765

loop_
_symmetry_equiv_pos_as_xyz
'x, y, z'
'-x, y+1/2, -z+1/2'
'-x, -y, -z'
'x, -y-1/2, z-1/2'

loop_
_atom_site_label
_atom_site_type_symbol
_atom_site_fract_x
_atom_site_fract_y
_atom_site_fract_z
_atom_site_U_iso_or_equiv
_atom_site_adp_type
_atom_site_occupancy
_atom_site_symmetry_multiplicity
_atom_site_calc_flag
_atom_site_refinement_flags
Br1 Br 0.46321(5) 0.70608(4) 0.84465(6) 0.0604(2) Uani 1 1 d .
Br2 Br 0.46068(6) 0.67211(4) 0.60935(6) 0.0635(3) Uani 1 1 d .
Br3 Br 0.62591(5) 0.66218(4) 0.80008(6) 0.0616(3) Uani 1 1 d .
Br4 Br 0.49894(4) 0.52094(3) 0.77545(6) 0.0549(2) Uani 1 1 d .
Br5 Br 0.15390(5) 0.39936(5) 0.31379(7) 0.0716(3) Uani 1 1 d .
Br6 Br -0.00310(5) 0.42875(5) 0.12718(5) 0.0609(3) Uani 1 1 d .
Br7 Br -0.01041(6) 0.43800(4) 0.36298(6) 0.0661(3) Uani 1 1 d .
Br8 Br 0.01607(4) 0.26134(3) 0.25979(6) 0.0498(2) Uani 1 1 d .
Ni1 Ni 0.51125(5) 0.63996(5) 0.75704(7) 0.0534(3) Uani 1 1 d .
Ni2 Ni 0.03843(6) 0.38141(5) 0.26581(7) 0.0543(3) Uani 1 1 d .
N1 N 0.6210(5) 0.9390(4) 0.9917(5) 0.068(2) Uani 1 1 d .
N2 N 0.6178(3) 0.8915(3) 0.8751(4) 0.0487(15) Uani 1 1 d .
N3 N 0.6265(3) 0.4389(3) 0.9967(4) 0.0494(15) Uani 1 1 d .
N4 N 0.6205(4) 0.3670(3) 0.9015(4) 0.0515(16) Uani 1 1 d .
N5 N 0.1441(3) 0.1770(3) 0.4885(4) 0.0463(15) Uani 1 1 d .
N6 N 0.1435(3) 0.1124(3) 0.3855(4) 0.0457(14) Uani 1 1 d .
N7 N -0.1149(4) 0.3629(4) 0.6243(5) 0.0605(19) Uani 1 1 d .
N8 N -0.1085(4) 0.3025(3) 0.5207(4) 0.0523(16) Uani 1 1 d .
C1 C 0.6468(4) 0.9382(4) 0.9278(5) 0.0509(19) Uani 1 1 d .
C2 C 0.5742(6) 0.8913(5) 0.9796(7) 0.072(3) Uani 1 1 d .
H2 H 0.5486 0.8814 1.0155 0.086 Uiso 1 1 calc R
C3 C 0.5718(5) 0.8611(4) 0.9060(6) 0.060(2) Uani 1 1 d .
H3 H 0.5445 0.8267 0.8815 0.071 Uiso 1 1 calc R
C4 C 0.6384(8) 0.9851(6) 1.0612(7) 0.094(4) Uani 1 1 d .
H4 H 0.6780 1.0081 1.0565 0.113 Uiso 1 1 calc R
C5 C 0.5859(16) 1.0339(9) 1.0510(9) 0.28(2) Uani 1 1 d .
H5A H 0.6045 1.0729 1.0797 0.426 Uiso 1 1 calc R
H5B H 0.5522 1.0178 1.0747 0.426 Uiso 1 1 calc R
H5C H 0.5669 1.0428 0.9921 0.426 Uiso 1 1 calc R
C6 C 0.6563(8) 0.9545(7) 1.1432(7) 0.106(5) Uani 1 1 d .
H6A H 0.6173 0.9365 1.1540 0.158 Uiso 1 1 calc R
H6B H 0.6756 0.9860 1.1858 0.158 Uiso 1 1 calc R
H6C H 0.6877 0.9206 1.1443 0.158 Uiso 1 1 calc R
C7 C 0.6328(5) 0.8761(4) 0.7961(6) 0.064(2) Uani 1 1 d .
H7 H 0.6427 0.9166 0.7713 0.077 Uiso 1 1 calc R
C8 C 0.6943(6) 0.8340(6) 0.8162(10) 0.100(5) Uani 1 1 d .
H8A H 0.7327 0.8602 0.8406 0.150 Uiso 1 1 calc R
H8B H 0.6984 0.8143 0.7652 0.150 Uiso 1 1 calc R
H8C H 0.6909 0.8009 0.8556 0.150 Uiso 1 1 calc R
C9 C 0.5760(5) 0.8446(5) 0.7341(6) 0.066(2) Uani 1 1 d .
H9A H 0.5686 0.8025 0.7544 0.098 Uiso 1 1 calc R
H9B H 0.5857 0.8403 0.6809 0.098 Uiso 1 1 calc R
H9C H 0.5369 0.8706 0.7269 0.098 Uiso 1 1 calc R
C10 C 0.7015(5) 0.9789(4) 0.9186(5) 0.0519(19) Uani 1 1 d .
C11 C 0.7659(5) 0.9625(5) 0.9608(7) 0.065(2) Uani 1 1 d .
H11 H 0.7744 0.9270 0.9971 0.079 Uiso 1 1 calc R
C12 C 0.8176(6) 0.9990(6) 0.9490(8) 0.088(4) Uani 1 1 d .
H12 H 0.8612 0.9872 0.9760 0.106 Uiso 1 1 calc R
C13 C 0.8048(6) 1.0528(6) 0.8973(7) 0.082(3) Uani 1 1 d .
H13 H 0.8395 1.0776 0.8894 0.099 Uiso 1 1 calc R
C14 C 0.7411(6) 1.0689(6) 0.8583(7) 0.081(3) Uani 1 1 d .
H14 H 0.7328 1.1052 0.8236 0.097 Uiso 1 1 calc R
C15 C 0.6880(5) 1.0335(5) 0.8679(6) 0.065(3) Uani 1 1 d .
H15 H 0.6445 1.0460 0.8413 0.078 Uiso 1 1 calc R
C16 C 0.6540(4) 0.4188(4) 0.9376(5) 0.0458(17) Uani 1 1 d .
C17 C 0.5758(4) 0.3972(4) 0.9994(6) 0.056(2) Uani 1 1 d .
H17 H 0.5490 0.3997 1.0355 0.067 Uiso 1 1 calc R
C18 C 0.5729(4) 0.3528(4) 0.9407(6) 0.057(2) Uani 1 1 d .
H18 H 0.5436 0.3180 0.9282 0.069 Uiso 1 1 calc R
C19 C 0.6450(4) 0.4964(4) 1.0503(6) 0.056(2) Uani 1 1 d .
H19 H 0.6828 0.5171 1.0371 0.067 Uiso 1 1 calc R
C20 C 0.5877(5) 0.5442(5) 1.0299(8) 0.077(3) Uani 1 1 d .
H20A H 0.5723 0.5506 0.9699 0.115 Uiso 1 1 calc R
H20B H 0.6023 0.5848 1.0571 0.115 Uiso 1 1 calc R
H20C H 0.5522 0.5274 1.0497 0.115 Uiso 1 1 calc R
C21 C 0.6658(5) 0.4782(6) 1.1424(6) 0.073(3) Uani 1 1 d .
H21A H 0.6296 0.4572 1.1565 0.109 Uiso 1 1 calc R
H21B H 0.6780 0.5166 1.1761 0.109 Uiso 1 1 calc R
H21C H 0.7031 0.4494 1.1532 0.109 Uiso 1 1 calc R
C22 C 0.6272(5) 0.3289(4) 0.8276(6) 0.062(2) Uani 1 1 d .
H22 H 0.5891 0.2994 0.8134 0.075 Uiso 1 1 calc R
C23 C 0.6190(7) 0.3698(5) 0.7525(6) 0.078(3) Uani 1 1 d .
H23A H 0.5795 0.3954 0.7438 0.116 Uiso 1 1 calc R
H23B H 0.6155 0.3430 0.7039 0.116 Uiso 1 1 calc R
H23C H 0.6567 0.3979 0.7607 0.116 Uiso 1 1 calc R
C24 C 0.6866(6) 0.2862(6) 0.8496(7) 0.082(3) Uani 1 1 d .
H24A H 0.6849 0.2573 0.8035 0.122 Uiso 1 1 calc R
H24B H 0.6874 0.2616 0.8992 0.122 Uiso 1 1 calc R
H24C H 0.7260 0.3123 0.8604 0.122 Uiso 1 1 calc R
C25 C 0.7120(4) 0.4501(4) 0.9213(5) 0.0462(17) Uani 1 1 d .
C26 C 0.7731(4) 0.4254(5) 0.9568(5) 0.057(2) Uani 1 1 d .
H26 H 0.7778 0.3882 0.9898 0.068 Uiso 1 1 calc R
C27 C 0.8280(5) 0.4545(5) 0.9446(6) 0.069(3) Uani 1 1 d .
H27 H 0.8699 0.4377 0.9700 0.083 Uiso 1 1 calc R
C28 C 0.8211(5) 0.5092(5) 0.8942(6) 0.064(2) Uani 1 1 d .
H28 H 0.8583 0.5291 0.8853 0.077 Uiso 1 1 calc R
C29 C 0.7603(5) 0.5331(5) 0.8585(6) 0.062(2) Uani 1 1 d .
H29 H 0.7555 0.5695 0.8241 0.074 Uiso 1 1 calc R
C30 C 0.7042(4) 0.5044(4) 0.8721(6) 0.056(2) Uani 1 1 d .
H30 H 0.6623 0.5218 0.8482 0.067 Uiso 1 1 calc R
C31 C 0.1748(4) 0.1621(4) 0.4301(4) 0.0450(17) Uani 1 1 d .
C32 C 0.0918(4) 0.1357(4) 0.4794(6) 0.0526(19) Uani 1 1 d .
H32 H 0.0619 0.1354 0.5116 0.063 Uiso 1 1 calc R
C33 C 0.0916(4) 0.0959(4) 0.4159(6) 0.0529(19) Uani 1 1 d .
H33 H 0.0614 0.0627 0.3958 0.064 Uiso 1 1 calc R
C34 C 0.1617(5) 0.2321(4) 0.5481(5) 0.059(2) Uani 1 1 d .
H34 H 0.2080 0.2429 0.5529 0.071 Uiso 1 1 calc R
C35 C 0.1233(10) 0.2887(6) 0.5151(9) 0.127(7) Uani 1 1 d .
H35A H 0.1211 0.2937 0.4565 0.191 Uiso 1 1 calc R
H35B H 0.1439 0.3261 0.5459 0.191 Uiso 1 1 calc R
H35C H 0.0793 0.2839 0.5207 0.191 Uiso 1 1 calc R
C36 C 0.1592(9) 0.2130(7) 0.6330(7) 0.110(5) Uani 1 1 d .
H36A H 0.1139 0.2068 0.6327 0.164 Uiso 1 1 calc R
H36B H 0.1788 0.2464 0.6726 0.164 Uiso 1 1 calc R
H36C H 0.1833 0.1734 0.6490 0.164 Uiso 1 1 calc R
C37 C 0.1615(5) 0.0819(4) 0.3156(5) 0.054(2) Uani 1 1 d .
H37 H 0.2065 0.0956 0.3172 0.065 Uiso 1 1 calc R
C38 C 0.1150(7) 0.1030(5) 0.2335(6) 0.086(4) Uani 1 1 d .
H38A H 0.0711 0.0879 0.2298 0.129 Uiso 1 1 calc R
H38B H 0.1293 0.0853 0.1877 0.129 Uiso 1 1 calc R
H38C H 0.1149 0.1494 0.2302 0.129 Uiso 1 1 calc R
C39 C 0.1609(5) 0.0091(4) 0.3238(6) 0.059(2) Uani 1 1 d .
H39A H 0.1875 -0.0033 0.3791 0.089 Uiso 1 1 calc R
H39B H 0.1786 -0.0102 0.2819 0.089 Uiso 1 1 calc R
H39C H 0.1162 -0.0055 0.3158 0.089 Uiso 1 1 calc R
C40 C 0.2340(4) 0.1951(4) 0.4212(4) 0.0425(16) Uani 1 1 d .
C41 C 0.2950(5) 0.1810(4) 0.4743(6) 0.060(2) Uani 1 1 d .
H41 H 0.2986 0.1501 0.5164 0.072 Uiso 1 1 calc R
C42 C 0.3514(5) 0.2115(5) 0.4668(7) 0.067(3) Uani 1 1 d .
H42 H 0.3928 0.2015 0.5030 0.080 Uiso 1 1 calc R
C43 C 0.3445(5) 0.2578(5) 0.4036(6) 0.063(2) Uani 1 1 d .
H43 H 0.3819 0.2787 0.3970 0.076 Uiso 1 1 calc R
C44 C 0.2842(5) 0.2727(5) 0.3518(6) 0.065(2) Uani 1 1 d .
H44 H 0.2805 0.3041 0.3103 0.078 Uiso 1 1 calc R
C45 C 0.2276(4) 0.2417(4) 0.3598(5) 0.0522(19) Uani 1 1 d .
H45 H 0.1860 0.2523 0.3243 0.063 Uiso 1 1 calc R
C46 C -0.1383(4) 0.3106(5) 0.5813(5) 0.056(2) Uani 1 1 d .
C47 C -0.0680(5) 0.3901(5) 0.5895(6) 0.067(3) Uani 1 1 d .
H47 H -0.0441 0.4279 0.6072 0.081 Uiso 1 1 calc R
C48 C -0.0638(5) 0.3516(4) 0.5256(6) 0.060(2) Uani 1 1 d .
H48 H -0.0359 0.3573 0.4913 0.072 Uiso 1 1 calc R
C49 C -0.1332(6) 0.3855(7) 0.7009(8) 0.092(4) Uani 1 1 d .
H49 H -0.1478 0.3466 0.7246 0.110 Uiso 1 1 calc R
C50 C -0.0776(6) 0.4085(7) 0.7646(7) 0.088(4) Uani 1 1 d .
H50A H -0.0609 0.4470 0.7453 0.131 Uiso 1 1 calc R
H50B H -0.0436 0.3759 0.7772 0.131 Uiso 1 1 calc R
H50C H -0.0906 0.4181 0.8146 0.131 Uiso 1 1 calc R
C51 C -0.1932(6) 0.4277(6) 0.6737(8) 0.088(4) Uani 1 1 d .
H51A H -0.2040 0.4440 0.7226 0.132 Uiso 1 1 calc R
H51B H -0.2297 0.4030 0.6399 0.132 Uiso 1 1 calc R
H51C H -0.1842 0.4633 0.6411 0.132 Uiso 1 1 calc R
C52 C -0.1215(5) 0.2506(4) 0.4598(6) 0.061(2) Uani 1 1 d .
H52 H -0.1548 0.2220 0.4723 0.073 Uiso 1 1 calc R
C53 C -0.0593(7) 0.2120(6) 0.4696(8) 0.089(4) Uani 1 1 d .
H53A H -0.0306 0.2346 0.4432 0.134 Uiso 1 1 calc R
H53B H -0.0704 0.1705 0.4434 0.134 Uiso 1 1 calc R
H53C H -0.0371 0.2063 0.5286 0.134 Uiso 1 1 calc R
C54 C -0.1491(6) 0.2756(5) 0.3710(6) 0.076(3) Uani 1 1 d .
H54A H -0.1891 0.2994 0.3669 0.114 Uiso 1 1 calc R
H54B H -0.1587 0.2397 0.3324 0.114 Uiso 1 1 calc R
H54C H -0.1171 0.3034 0.3571 0.114 Uiso 1 1 calc R
C55 C -0.1910(5) 0.2680(5) 0.5973(5) 0.057(2) Uani 1 1 d .
C56 C -0.2553(5) 0.2855(5) 0.5664(6) 0.065(2) Uani 1 1 d .
H56 H -0.2668 0.3222 0.5327 0.078 Uiso 1 1 calc R
C57 C -0.3035(5) 0.2482(6) 0.5857(8) 0.085(4) Uani 1 1 d .
H57 H -0.3478 0.2604 0.5660 0.102 Uiso 1 1 calc R
C58 C -0.2867(5) 0.1936(6) 0.6334(7) 0.071(3) Uani 1 1 d .
H58 H -0.3193 0.1684 0.6461 0.085 Uiso 1 1 calc R
C59 C -0.2214(6) 0.1762(6) 0.6624(7) 0.080(3) Uani 1 1 d .
H59 H -0.2098 0.1390 0.6951 0.096 Uiso 1 1 calc R
C60 C -0.1730(5) 0.2129(6) 0.6441(6) 0.070(3) Uani 1 1 d .
H60 H -0.1287 0.2006 0.6632 0.084 Uiso 1 1 calc R

loop_
_atom_site_aniso_label
_atom_site_aniso_U_11
_atom_site_aniso_U_22
_atom_site_aniso_U_33
_atom_site_aniso_U_23
_atom_site_aniso_U_13
_atom_site_aniso_U_12
Br1 0.0650(5) 0.0556(5) 0.0741(6) 0.0032(4) 0.0417(5) 0.0045(4)
Br2 0.0864(7) 0.0559(5) 0.0520(5) 0.0020(4) 0.0254(5) 0.0235(4)
Br3 0.0532(5) 0.0575(5) 0.0774(6) 0.0001(4) 0.0238(5) -0.0053(4)
Br4 0.0422(4) 0.0340(4) 0.0868(6) 0.0106(4) 0.0154(4) -0.0059(3)
Br5 0.0612(6) 0.0622(6) 0.0869(7) -0.0049(5) 0.0138(5) -0.0076(4)
Br6 0.0661(5) 0.0660(5) 0.0518(5) 0.0040(4) 0.0184(4) 0.0236(4)
Br7 0.0900(7) 0.0530(5) 0.0745(6) 0.0068(4) 0.0546(6) 0.0074(4)
Br8 0.0410(4) 0.0311(3) 0.0744(5) -0.0002(3) 0.0115(4) -0.0046(3)
Ni1 0.0514(6) 0.0458(5) 0.0651(6) 0.0016(5) 0.0201(5) 0.0012(4)
Ni2 0.0578(6) 0.0456(5) 0.0602(6) 0.0012(4) 0.0179(5) 0.0019(5)
N1 0.102(7) 0.055(4) 0.054(4) 0.003(3) 0.035(4) -0.012(4)
N2 0.056(4) 0.036(3) 0.054(4) 0.000(3) 0.015(3) -0.003(3)
N3 0.048(4) 0.056(4) 0.049(4) 0.002(3) 0.021(3) 0.001(3)
N4 0.062(4) 0.042(3) 0.048(4) 0.004(3) 0.012(3) 0.000(3)
N5 0.053(4) 0.049(4) 0.041(3) -0.001(3) 0.019(3) 0.000(3)
N6 0.048(4) 0.042(3) 0.048(3) -0.002(3) 0.016(3) -0.007(3)
N7 0.055(4) 0.068(5) 0.060(4) -0.014(4) 0.018(4) -0.005(3)
N8 0.051(4) 0.059(4) 0.053(4) 0.004(3) 0.024(3) -0.001(3)
C1 0.063(5) 0.041(4) 0.048(4) 0.006(3) 0.015(4) -0.002(3)
C2 0.093(8) 0.058(5) 0.075(6) 0.016(5) 0.042(6) -0.008(5)
C3 0.062(5) 0.048(4) 0.070(6) 0.017(4) 0.021(5) -0.001(4)
C4 0.163(13) 0.075(7) 0.057(6) -0.015(5) 0.052(7) -0.029(8)
C5 0.56(5) 0.128(14) 0.066(9) -0.034(9) -0.068(17) 0.20(2)
C6 0.136(13) 0.111(10) 0.056(6) 0.005(6) 0.006(7) 0.031(9)
C7 0.077(6) 0.053(5) 0.068(6) -0.018(4) 0.031(5) -0.018(4)
C8 0.060(6) 0.092(8) 0.145(12) -0.063(8) 0.025(7) -0.012(6)
C9 0.076(6) 0.056(5) 0.062(5) -0.011(4) 0.014(5) -0.001(4)
C10 0.064(5) 0.048(4) 0.044(4) -0.007(3) 0.015(4) -0.011(4)
C11 0.059(5) 0.055(5) 0.075(6) -0.014(4) 0.009(5) -0.005(4)
C12 0.071(7) 0.090(8) 0.095(8) -0.041(7) 0.012(6) -0.012(6)
C13 0.093(8) 0.081(7) 0.075(7) -0.018(6) 0.026(6) -0.035(6)
C14 0.086(8) 0.087(7) 0.064(6) 0.009(5) 0.010(6) -0.039(6)
C15 0.070(6) 0.060(5) 0.060(5) 0.008(4) 0.010(5) -0.020(4)
C16 0.048(4) 0.046(4) 0.042(4) 0.003(3) 0.010(3) 0.003(3)
C17 0.047(4) 0.061(5) 0.058(5) 0.010(4) 0.014(4) 0.002(4)
C18 0.048(4) 0.051(4) 0.071(5) 0.013(4) 0.012(4) -0.002(4)
C19 0.049(4) 0.059(5) 0.061(5) -0.014(4) 0.019(4) -0.004(4)
C20 0.067(6) 0.061(6) 0.097(8) -0.017(5) 0.016(6) 0.008(5)
C21 0.060(6) 0.099(8) 0.063(6) -0.005(5) 0.023(5) 0.007(5)
C22 0.076(6) 0.054(5) 0.055(5) -0.006(4) 0.015(5) 0.005(4)
C23 0.107(9) 0.074(7) 0.056(5) -0.001(5) 0.031(6) 0.004(6)
C24 0.080(7) 0.085(7) 0.075(7) -0.004(6) 0.013(6) 0.031(6)
C25 0.049(4) 0.053(4) 0.036(3) -0.003(3) 0.011(3) 0.003(3)
C26 0.054(5) 0.064(5) 0.050(4) 0.000(4) 0.012(4) 0.010(4)
C27 0.050(5) 0.086(7) 0.068(6) -0.022(5) 0.012(5) 0.003(5)
C28 0.052(5) 0.083(7) 0.060(5) -0.021(5) 0.021(4) -0.017(5)
C29 0.073(6) 0.061(5) 0.056(5) -0.003(4) 0.023(5) -0.015(4)
C30 0.053(5) 0.061(5) 0.056(5) 0.006(4) 0.019(4) -0.002(4)
C31 0.049(4) 0.050(4) 0.034(3) 0.000(3) 0.008(3) -0.004(3)
C32 0.049(4) 0.054(5) 0.060(5) 0.008(4) 0.022(4) -0.002(3)
C33 0.046(4) 0.052(4) 0.063(5) 0.004(4) 0.018(4) -0.007(3)
C34 0.069(6) 0.063(5) 0.047(4) -0.009(4) 0.020(4) -0.006(4)
C35 0.197(18) 0.057(7) 0.095(9) -0.015(6) -0.012(10) 0.014(9)
C36 0.194(17) 0.089(9) 0.051(6) 0.000(6) 0.042(8) -0.005(9)
C37 0.060(5) 0.049(4) 0.061(5) -0.009(4) 0.027(4) -0.013(4)
C38 0.135(11) 0.065(6) 0.054(5) -0.006(5) 0.023(6) 0.019(7)
C39 0.061(5) 0.050(5) 0.068(5) 0.000(4) 0.021(5) 0.009(4)
C40 0.048(4) 0.042(4) 0.039(4) -0.003(3) 0.015(3) -0.007(3)
C41 0.056(5) 0.061(5) 0.055(5) 0.006(4) 0.005(4) -0.004(4)
C42 0.049(5) 0.064(6) 0.082(6) -0.014(5) 0.011(5) -0.007(4)
C43 0.060(5) 0.060(5) 0.079(6) -0.015(5) 0.036(5) -0.014(4)
C44 0.073(6) 0.059(5) 0.067(6) 0.001(4) 0.027(5) -0.016(5)
C45 0.056(5) 0.052(4) 0.050(4) 0.003(3) 0.016(4) -0.007(4)
C46 0.047(4) 0.078(6) 0.041(4) -0.004(4) 0.010(4) -0.005(4)
C47 0.058(5) 0.062(5) 0.071(6) 0.006(5) 0.001(5) -0.005(4)
C48 0.053(5) 0.061(5) 0.067(5) 0.011(4) 0.020(4) -0.004(4)
C49 0.086(8) 0.113(10) 0.077(7) -0.040(7) 0.022(7) 0.006(7)
C50 0.084(8) 0.106(9) 0.066(6) -0.011(6) 0.010(6) 0.010(7)
C51 0.085(8) 0.076(7) 0.096(8) -0.036(6) 0.015(7) 0.012(6)
C52 0.074(6) 0.054(5) 0.061(5) -0.005(4) 0.029(5) -0.001(4)
C53 0.100(9) 0.077(7) 0.095(8) 0.003(6) 0.033(7) 0.031(6)
C54 0.088(8) 0.072(6) 0.067(6) -0.007(5) 0.017(6) 0.005(5)
C55 0.057(5) 0.074(6) 0.043(4) -0.014(4) 0.021(4) -0.011(4)
C56 0.053(5) 0.074(6) 0.067(6) -0.019(5) 0.013(5) -0.006(4)
C57 0.046(5) 0.100(9) 0.112(9) -0.055(8) 0.027(6) -0.015(5)
C58 0.063(6) 0.080(7) 0.075(6) -0.016(5) 0.028(5) -0.020(5)
C59 0.077(7) 0.100(8) 0.067(6) 0.003(6) 0.028(6) -0.031(6)
C60 0.056(5) 0.096(8) 0.057(5) 0.006(5) 0.015(5) -0.005(5)

loop_
_atom_type_symbol
_atom_type_description
_atom_type_scat_dispersion_real
_atom_type_scat_dispersion_imag
_atom_type_scat_source
C C 0.0033 0.0016 'International Tables Vol C Tables 4.2.6.8 and 6.1.1.4'
H H 0.0000 0.0000 'International Tables Vol C Tables 4.2.6.8 and 6.1.1.4'
N N 0.0061 0.0033 'International Tables Vol C Tables 4.2.6.8 and 6.1.1.4'
Ni Ni 0.3393 1.1124 'International Tables Vol C Tables 4.2.6.8 and 6.1.1.4'
Br Br -0.2901 2.4595 'International Tables Vol C Tables 4.2.6.8 and 6.1.1.4'

loop_
_geom_angle_atom_site_label_1
_geom_angle_atom_site_label_2
_geom_angle_atom_site_label_3
_geom_angle
Br3 Ni1 Br1 105.95(6)
Br3 Ni1 Br2 111.42(6)
Br1 Ni1 Br2 107.73(5)
Br3 Ni1 Br4 106.68(5)
Br1 Ni1 Br4 114.18(6)
Br2 Ni1 Br4 110.82(5)
Br5 Ni2 Br6 108.47(7)
Br5 Ni2 Br7 106.77(6)
Br6 Ni2 Br7 108.84(5)
Br5 Ni2 Br8 109.30(5)
Br6 Ni2 Br8 110.35(5)
Br7 Ni2 Br8 112.96(6)
C1 N1 C2 108.4(8)
C1 N1 C4 124.9(9)
C2 N1 C4 126.7(10)
C1 N2 C3 109.4(7)
C1 N2 C7 124.7(7)
C3 N2 C7 125.8(7)
C16 N3 C17 109.1(7)
C16 N3 C19 126.8(7)
C17 N3 C19 124.1(7)
C16 N4 C18 109.1(7)
C16 N4 C22 129.2(8)
C18 N4 C22 121.6(8)
C31 N5 C32 108.3(7)
C31 N5 C34 125.0(7)
C32 N5 C34 126.6(8)
C31 N6 C33 108.1(7)
C31 N6 C37 125.3(7)
C33 N6 C37 126.6(7)
C46 N7 C47 108.1(8)
C46 N7 C49 124.7(9)
C47 N7 C49 127.1(9)
C46 N8 C48 108.9(8)
C46 N8 C52 125.4(8)
C48 N8 C52 125.7(8)
N1 C1 N2 108.6(8)
N1 C1 C10 126.0(8)
N2 C1 C10 125.3(8)
C3 C2 N1 107.9(9)
C3 C2 H2 126.1
N1 C2 H2 126.1
C2 C3 N2 105.7(8)
C2 C3 H3 127.1
N2 C3 H3 127.1
C6 C4 N1 113.1(10)
C6 C4 C5 113.3(14)
N1 C4 C5 110.2(13)
C6 C4 H4 106.6
N1 C4 H4 106.6
C5 C4 H4 106.4
C4 C5 H5A 110.9
C4 C5 H5B 110.6
H5A C5 H5B 108.1
C4 C5 H5C 110.7
H5A C5 H5C 108.2
H5B C5 H5C 108.2
C4 C6 H6A 109.5
C4 C6 H6B 109.5
H6A C6 H6B 109.5
C4 C6 H6C 109.5
H6A C6 H6C 109.5
H6B C6 H6C 109.5
N2 C7 C9 112.1(8)
N2 C7 C8 108.4(9)
C9 C7 C8 111.8(8)
N2 C7 H7 108.2
C9 C7 H7 108.2
C8 C7 H7 108.1
C7 C8 H8A 109.5
C7 C8 H8B 109.5
H8A C8 H8B 109.5
C7 C8 H8C 109.5
H8A C8 H8C 109.5
H8B C8 H8C 109.5
C7 C9 H9A 109.5
C7 C9 H9B 109.5
H9A C9 H9B 109.5
C7 C9 H9C 109.5
H9A C9 H9C 109.5
H9B C9 H9C 109.5
C11 C10 C15 120.7(9)
C11 C10 C1 119.5(8)
C15 C10 C1 119.7(8)
C10 C11 C12 119.6(11)
C10 C11 H11 120.2
C12 C11 H11 120.2
C13 C12 C11 120.2(12)
C13 C12 H12 119.9
C11 C12 H12 119.9
C14 C13 C12 119.1(11)
C14 C13 H13 120.5
C12 C13 H13 120.5
C13 C14 C15 122.6(11)
C13 C14 H14 118.7
C15 C14 H14 118.7
C14 C15 C10 117.7(10)
C14 C15 H15 121.1
C10 C15 H15 121.1
N4 C16 N3 107.2(7)
N4 C16 C25 129.3(7)
N3 C16 C25 123.4(7)
C18 C17 N3 106.5(9)
C18 C17 H17 126.7
N3 C17 H17 126.7
C17 C18 N4 108.0(8)
C17 C18 H18 126.0
N4 C18 H18 126.0
N3 C19 C21 111.0(8)
N3 C19 C20 109.5(7)
C21 C19 C20 111.9(9)
N3 C19 H19 108.1
C21 C19 H19 108.1
C20 C19 H19 108.1
C19 C20 H20A 109.5
C19 C20 H20B 109.5
H20A C20 H20B 109.5
C19 C20 H20C 109.5
H20A C20 H20C 109.5
H20B C20 H20C 109.5
C19 C21 H21A 109.5
C19 C21 H21B 109.5
H21A C21 H21B 109.5
C19 C21 H21C 109.5
H21A C21 H21C 109.5
H21B C21 H21C 109.5
C23 C22 C24 116.0(10)
C23 C22 N4 111.7(8)
C24 C22 N4 112.3(8)
C23 C22 H22 105.3
C24 C22 H22 105.3
N4 C22 H22 105.3
C22 C23 H23A 109.5
C22 C23 H23B 109.5
H23A C23 H23B 109.5
C22 C23 H23C 109.5
H23A C23 H23C 109.5
H23B C23 H23C 109.5
C22 C24 H24A 109.5
C22 C24 H24B 109.5
H24A C24 H24B 109.5
C22 C24 H24C 109.5
H24A C24 H24C 109.5
H24B C24 H24C 109.5
C26 C25 C30 120.4(9)
C26 C25 C16 119.4(8)
C30 C25 C16 120.2(7)
C25 C26 C27 120.6(9)
C25 C26 H26 119.7
C27 C26 H26 119.7
C26 C27 C28 119.9(9)
C26 C27 H27 120.1
C28 C27 H27 120.1
C29 C28 C27 119.2(10)
C29 C28 H28 120.4
C27 C28 H28 120.4
C28 C29 C30 121.1(9)
C28 C29 H29 119.4
C30 C29 H29 119.4
C25 C30 C29 118.7(9)
C25 C30 H30 120.6
C29 C30 H30 120.6
N6 C31 N5 108.3(7)
N6 C31 C40 127.4(7)
N5 C31 C40 124.3(7)
C33 C32 N5 107.2(8)
C33 C32 H32 126.4
N5 C32 H32 126.4
C32 C33 N6 108.1(7)
C32 C33 H33 126.0
N6 C33 H33 125.9
C35 C34 C36 114.4(12)
C35 C34 N5 111.4(8)
C36 C34 N5 110.9(9)
C35 C34 H34 106.6
C36 C34 H34 106.6
N5 C34 H34 106.6
C34 C35 H35A 109.5
C34 C35 H35B 109.5
H35A C35 H35B 109.5
C34 C35 H35C 109.5
H35A C35 H35C 109.5
H35B C35 H35C 109.5
C34 C36 H36A 109.5
C34 C36 H36B 109.5
H36A C36 H36B 109.5
C34 C36 H36C 109.5
H36A C36 H36C 109.5
H36B C36 H36C 109.5
N6 C37 C38 110.1(8)
N6 C37 C39 110.5(7)
C38 C37 C39 110.7(8)
N6 C37 H37 108.5
C38 C37 H37 108.5
C39 C37 H37 108.5
C37 C38 H38A 109.5
C37 C38 H38B 109.5
H38A C38 H38B 109.5
C37 C38 H38C 109.5
H38A C38 H38C 109.5
H38B C38 H38C 109.5
C37 C39 H39A 109.5
C37 C39 H39B 109.5
H39A C39 H39B 109.5
C37 C39 H39C 109.5
H39A C39 H39C 109.5
H39B C39 H39C 109.5
C41 C40 C45 120.1(8)
C41 C40 C31 120.5(7)
C45 C40 C31 119.3(7)
C40 C41 C42 121.4(9)
C40 C41 H41 119.3
C42 C41 H41 119.3
C41 C42 C43 118.1(9)
C41 C42 H42 121.0
C43 C42 H42 121.0
C44 C43 C42 120.9(9)
C44 C43 H43 119.6
C42 C43 H43 119.6
C43 C44 C45 120.7(9)
C43 C44 H44 119.7
C45 C44 H44 119.7
C40 C45 C44 118.9(8)
C40 C45 H45 120.5
C44 C45 H45 120.5
N7 C46 N8 109.0(8)
N7 C46 C55 125.0(8)
N8 C46 C55 126.0(8)
C48 C47 N7 107.2(8)
C48 C47 H47 126.4
N7 C47 H47 126.4
C47 C48 N8 106.8(9)
C47 C48 H48 126.6
N8 C48 H48 126.6
C50 C49 C51 118.5(11)
C50 C49 N7 112.2(11)
C51 C49 N7 109.0(10)
C50 C49 H49 105.4
C51 C49 H49 105.4
N7 C49 H49 105.4
C49 C50 H50A 109.5
C49 C50 H50B 109.5
H50A C50 H50B 109.5
C49 C50 H50C 109.5
H50A C50 H50C 109.5
H50B C50 H50C 109.5
C49 C51 H51A 109.5
C49 C51 H51B 109.5
H51A C51 H51B 109.5
C49 C51 H51C 109.5
H51A C51 H51C 109.5
H51B C51 H51C 109.5
N8 C52 C53 109.4(9)
N8 C52 C54 111.7(8)
C53 C52 C54 111.8(9)
N8 C52 H52 108.0
C53 C52 H52 107.9
C54 C52 H52 108.0
C52 C53 H53A 109.5
C52 C53 H53B 109.5
H53A C53 H53B 109.5
C52 C53 H53C 109.5
H53A C53 H53C 109.5
H53B C53 H53C 109.5
C52 C54 H54A 109.5
C52 C54 H54B 109.5
H54A C54 H54B 109.5
C52 C54 H54C 109.5
H54A C54 H54C 109.5
H54B C54 H54C 109.5
C56 C55 C60 121.5(10)
C56 C55 C46 119.3(9)
C60 C55 C46 119.3(9)
C55 C56 C57 119.0(11)
C55 C56 H56 120.5
C57 C56 H56 120.5
C58 C57 C56 120.5(10)
C58 C57 H57 119.8
C56 C57 H57 119.8
C57 C58 C59 119.4(10)
C57 C58 H58 120.3
C59 C58 H58 120.3
C58 C59 C60 120.8(11)
C58 C59 H59 119.6
C60 C59 H59 119.6
C55 C60 C59 118.8(10)
C55 C60 H60 120.6
C59 C60 H60 120.6

loop_
_geom_bond_atom_site_label_1
_geom_bond_atom_site_label_2
_geom_bond_distance
Br1 Ni1 2.4331(15)
Br2 Ni1 2.4849(16)
Br3 Ni1 2.3818(16)
Br4 Ni1 2.5257(14)
Br5 Ni2 2.3846(17)
Br6 Ni2 2.4385(15)
Br7 Ni2 2.4584(16)
Br8 Ni2 2.5473(14)
N1 C1 1.329(12)
N1 C2 1.380(13)
N1 C4 1.471(13)
N2 C1 1.339(10)
N2 C3 1.380(11)
N2 C7 1.476(12)
N3 C16 1.344(11)
N3 C17 1.396(11)
N3 C19 1.483(11)
N4 C16 1.341(10)
N4 C18 1.381(12)
N4 C22 1.508(11)
N5 C31 1.353(11)
N5 C32 1.380(11)
N5 C34 1.496(10)
N6 C31 1.340(10)
N6 C33 1.381(11)
N6 C37 1.469(11)
N7 C46 1.323(11)
N7 C47 1.407(13)
N7 C49 1.511(13)
N8 C46 1.345(12)
N8 C48 1.384(11)
N8 C52 1.457(11)
C1 C10 1.483(12)
C2 C3 1.368(15)
C2 H2 0.9400
C3 H3 0.9400
C4 C6 1.458(16)
C4 C5 1.48(2)
C4 H4 0.9900
C5 H5A 0.9828
C5 H5B 0.9824
C5 H5C 0.9825
C6 H6A 0.9700
C6 H6B 0.9700
C6 H6C 0.9700
C7 C9 1.500(13)
C7 C8 1.532(16)
C7 H7 0.9900
C8 H8A 0.9700
C8 H8B 0.9700
C8 H8C 0.9700
C9 H9A 0.9700
C9 H9B 0.9700
C9 H9C 0.9700
C10 C11 1.392(13)
C10 C15 1.399(12)
C11 C12 1.396(17)
C11 H11 0.9400
C12 C13 1.395(18)
C12 H12 0.9400
C13 C14 1.367(18)
C13 H13 0.9400
C14 C15 1.395(14)
C14 H14 0.9400
C15 H15 0.9400
C16 C25 1.485(12)
C17 C18 1.338(13)
C17 H17 0.9400
C18 H18 0.9400
C19 C21 1.520(14)
C19 C20 1.535(13)
C19 H19 0.9900
C20 H20A 0.9700
C20 H20B 0.9700
C20 H20C 0.9700
C21 H21A 0.9700
C21 H21B 0.9700
C21 H21C 0.9700
C22 C23 1.485(14)
C22 C24 1.502(14)
C22 H22 0.9900
C23 H23A 0.9700
C23 H23B 0.9700
C23 H23C 0.9700
C24 H24A 0.9700
C24 H24B 0.9700
C24 H24C 0.9700
C25 C26 1.366(12)
C25 C30 1.381(12)
C26 C27 1.380(14)
C26 H26 0.9400
C27 C28 1.400(15)
C27 H27 0.9400
C28 C29 1.356(14)
C28 H28 0.9400
C29 C30 1.407(13)
C29 H29 0.9400
C30 H30 0.9400
C31 C40 1.478(11)
C32 C33 1.345(13)
C32 H32 0.9400
C33 H33 0.9400
C34 C35 1.452(16)
C34 C36 1.486(14)
C34 H34 0.9900
C35 H35A 0.9700
C35 H35B 0.9700
C35 H35C 0.9700
C36 H36A 0.9700
C36 H36B 0.9700
C36 H36C 0.9700
C37 C38 1.510(14)
C37 C39 1.525(12)
C37 H37 0.9900
C38 H38A 0.9700
C38 H38B 0.9700
C38 H38C 0.9700
C39 H39A 0.9700
C39 H39B 0.9700
C39 H39C 0.9700
C40 C41 1.378(12)
C40 C45 1.391(11)
C41 C42 1.392(14)
C41 H41 0.9400
C42 C43 1.407(15)
C42 H42 0.9400
C43 C44 1.363(14)
C43 H43 0.9400
C44 C45 1.405(13)
C44 H44 0.9400
C45 H45 0.9400
C46 C55 1.509(13)
C47 C48 1.358(15)
C47 H47 0.9400
C48 H48 0.9400
C49 C50 1.429(16)
C49 C51 1.509(17)
C49 H49 0.9900
C50 H50A 0.9700
C50 H50B 0.9700
C50 H50C 0.9700
C51 H51A 0.9700
C51 H51B 0.9700
C51 H51C 0.9700
C52 C53 1.517(15)
C52 C54 1.522(14)
C52 H52 0.9900
C53 H53A 0.9700
C53 H53B 0.9700
C53 H53C 0.9700
C54 H54A 0.9700
C54 H54B 0.9700
C54 H54C 0.9700
C55 C56 1.366(13)
C55 C60 1.383(14)
C56 C57 1.395(16)
C56 H56 0.9400
C57 C58 1.377(17)
C57 H57 0.9400
C58 C59 1.382(17)
C58 H58 0.9400
C59 C60 1.383(14)
C59 H59 0.9400
C60 H60 0.9400
